data_4504964
loop_
_publ_author_name
'L\"u, Xing-Qiang'
'Jiang, Ji-Jun'
'Zhang, Li'
'Chen, Chun-Long'
'Su, Cheng-Yong'
'Kang, Bei-Sheng'

_publ_section_title
;
 Nonpenetrating Architectures of Cd(II) Complexes Constructed by
 Bispyridyl-Substituted Diphthalic Diimide Ligands of Varied Geometry
;
_journal_issue 2
_journal_name_full 'Crystal Growth &amp; Design'
_journal_page_first 419
_journal_paper_doi 10.1021/cg049693b
_journal_volume 5
_journal_year 2005
_chemical_formula_sum 'C60 H48 Cd N10 O18'
_chemical_formula_weight 1309.48
_chemical_name_systematic
; 
 ? 
;
_space_group_IT_number 2
_symmetry_cell_setting triclinic
_symmetry_space_group_name_Hall '-P 1'
_symmetry_space_group_name_H-M 'P -1'
_atom_sites_solution_hydrogens geom
_atom_sites_solution_primary direct
_atom_sites_solution_secondary difmap
_audit_creation_method SHELXL-97
_cell_angle_alpha 74.520(6)
_cell_angle_beta 83.059(6)
_cell_angle_gamma 84.896(6)
_cell_formula_units_Z 1
_cell_length_a 9.491(4)
_cell_length_b 10.759(4)
_cell_length_c 15.026(6)
_cell_measurement_temperature 293(2)
_cell_volume 1465.3(10)
_computing_structure_refinement 'SHELXL-97 (Sheldrick, 1997)'
_computing_structure_solution 'SHELXS-97 (Sheldrick, 1990)'
_diffrn_ambient_temperature 293(2)
_diffrn_measured_fraction_theta_full 0.974
_diffrn_measured_fraction_theta_max 0.974
_diffrn_radiation_monochromator graphite
_diffrn_radiation_source 'fine-focus sealed tube'
_diffrn_radiation_type MoK\a
_diffrn_radiation_wavelength 0.71073
_diffrn_reflns_av_R_equivalents 0.0174
_diffrn_reflns_av_sigmaI/netI 0.0278
_diffrn_reflns_limit_h_max 11
_diffrn_reflns_limit_h_min -12
_diffrn_reflns_limit_k_max 13
_diffrn_reflns_limit_k_min -13
_diffrn_reflns_limit_l_max 19
_diffrn_reflns_limit_l_min -19
_diffrn_reflns_number 12392
_diffrn_reflns_theta_full 27.07
_diffrn_reflns_theta_max 27.07
_diffrn_reflns_theta_min 1.97
_exptl_absorpt_coefficient_mu 0.456
_exptl_absorpt_correction_type none
_exptl_crystal_colour colorless
_exptl_crystal_density_diffrn 1.484
_exptl_crystal_density_method 'not measured'
_exptl_crystal_description block
_exptl_crystal_F_000 670
_exptl_crystal_size_max 0.49
_exptl_crystal_size_mid 0.29
_exptl_crystal_size_min 0.13
_refine_diff_density_max 0.702
_refine_diff_density_min -0.514
_refine_diff_density_rms 0.071
_refine_ls_extinction_method none
_refine_ls_goodness_of_fit_ref 1.061
_refine_ls_hydrogen_treatment mixed
_refine_ls_matrix_type full
_refine_ls_number_parameters 421
_refine_ls_number_reflns 6273
_refine_ls_number_restraints 0
_refine_ls_restrained_S_all 1.061
_refine_ls_R_factor_all 0.0658
_refine_ls_R_factor_gt 0.0507
_refine_ls_shift/su_max 3.200
_refine_ls_shift/su_mean 0.136
_refine_ls_structure_factor_coef Fsqd
_refine_ls_weighting_details 'calc w=1/[\s^2^(Fo^2^)+(0.0904P)^2^+0.5581P] where P=(Fo^2^+2Fc^2^)/3'
_refine_ls_weighting_scheme calc
_refine_ls_wR_factor_gt 0.1378
_refine_ls_wR_factor_ref 0.1515
_reflns_number_gt 5037
_reflns_number_total 6273
_reflns_threshold_expression >2sigma(I)
_cod_data_source_file cg049693bsi20040906_041736.cif
_cod_data_source_block 2
_cod_depositor_comments
;
The following automatic conversions were performed:

'_symmetry_cell_setting' value 'Triclinic' changed to 'triclinic'
according to /home/saulius/struct/CIF-dictionaries/cif_core.dic
dictionary named 'cif_core.dic' version 2.4.1 from 2010-06-29.

Automatic conversion script
Id: cif_fix_values 1715 2011-07-08 13:25:40Z adriana 
;
_cod_original_cell_volume 1465.2(10)
_cod_original_sg_symbol_H-M p-1
_cod_database_code 4504964

loop_
_symmetry_equiv_pos_as_xyz
'x, y, z'
'-x, -y, -z'

loop_
_atom_site_label
_atom_site_type_symbol
_atom_site_fract_x
_atom_site_fract_y
_atom_site_fract_z
_atom_site_U_iso_or_equiv
_atom_site_adp_type
_atom_site_occupancy
_atom_site_symmetry_multiplicity
_atom_site_calc_flag
_atom_site_refinement_flags
Cd1 Cd 0.0000 0.0000 0.0000 0.05594(15) Uani 1 2 d S
O5 O 0.4864(3) -0.0393(3) 0.23457(16) 0.0681(6) Uani 1 1 d .
N4 N 0.3364(3) 0.0341(3) 0.34446(17) 0.0538(6) Uani 1 1 d .
O4 O 0.2196(3) 0.0562(3) 0.48373(18) 0.0801(8) Uani 1 1 d .
O1 O 0.2060(3) -0.2291(3) 0.3538(2) 0.0788(8) Uani 1 1 d .
C16 C 0.1248(4) 0.0921(3) 0.2596(2) 0.0546(7) Uani 1 1 d .
N3 N -0.0002(3) 0.0373(4) 0.14728(19) 0.0674(8) Uani 1 1 d .
N2 N 0.2371(4) -0.3872(3) 0.2754(3) 0.0756(9) Uani 1 1 d .
N1 N 0.2256(3) -0.1071(3) 0.0251(2) 0.0639(7) Uani 1 1 d .
C1 C 0.2385(4) -0.1930(4) 0.1061(3) 0.0632(9) Uani 1 1 d .
H1A H 0.1580 -0.2073 0.1486 0.076 Uiso 1 1 calc R
C21 C 0.4421(3) -0.0470(3) 0.3141(2) 0.0532(7) Uani 1 1 d .
C15 C 0.1125(4) 0.0820(3) 0.1715(2) 0.0573(8) Uani 1 1 d .
H15A H 0.1872 0.1079 0.1260 0.069 Uiso 1 1 calc R
C20 C 0.2582(4) 0.1375(3) 0.2831(2) 0.0616(8) Uani 1 1 d .
H20A H 0.3187 0.1709 0.2264 0.074 Uiso 1 1 calc R
H20B H 0.2330 0.2074 0.3128 0.074 Uiso 1 1 calc R
C22 C 0.4877(4) -0.1416(3) 0.3999(2) 0.0594(9) Uani 1 1 d .
C2 C 0.3624(4) -0.2621(4) 0.1312(3) 0.0686(10) Uani 1 1 d .
C28 C 0.3079(4) 0.0001(4) 0.4411(2) 0.0621(9) Uani 1 1 d .
C8 C 0.0275(4) -0.3842(3) 0.3699(3) 0.0667(10) Uani 1 1 d .
C7 C 0.1640(4) -0.3199(3) 0.3352(3) 0.0644(9) Uani 1 1 d .
C27 C 0.4055(4) -0.1124(4) 0.4750(2) 0.0632(9) Uani 1 1 d .
C26 C 0.4231(5) -0.1867(5) 0.5651(2) 0.0793(13) Uani 1 1 d .
H26A H 0.3689 -0.1680 0.6163 0.095 Uiso 1 1 calc R
C9 C -0.0810(4) -0.3562(4) 0.4303(3) 0.0766(12) Uani 1 1 d .
H9A H -0.0803 -0.2868 0.4561 0.092 Uiso 1 1 calc R
O2 O 0.2014(6) -0.5610(3) 0.2210(3) 0.1356(16) Uani 1 1 d .
N5 N -0.1453(5) -0.2641(5) 0.1135(4) 0.0990(14) Uani 1 1 d .
C17 C 0.0107(4) 0.0532(5) 0.3263(3) 0.0743(11) Uani 1 1 d .
H17A H 0.0135 0.0590 0.3867 0.089 Uiso 1 1 calc R
C6 C 0.3737(5) -0.3543(5) 0.2247(3) 0.0852(13) Uani 1 1 d .
H6A H 0.4265 -0.4328 0.2169 0.102 Uiso 1 1 calc R
H6B H 0.4269 -0.3161 0.2609 0.102 Uiso 1 1 calc R
C18 C -0.1054(4) 0.0066(6) 0.3028(3) 0.0929(16) Uani 1 1 d .
H18A H -0.1821 -0.0190 0.3469 0.111 Uiso 1 1 calc R
C13 C 0.0270(6) -0.4857(4) 0.3298(4) 0.0882(15) Uani 1 1 d .
O6 O -0.1603(8) -0.1651(7) 0.0618(5) 0.0714(17) Uani 0.50 1 d P
C19 C -0.1069(4) -0.0017(6) 0.2134(3) 0.0923(15) Uani 1 1 d .
H19A H -0.1847 -0.0356 0.1981 0.111 Uiso 1 1 calc R
C12 C -0.0845(8) -0.5657(5) 0.3516(5) 0.111(2) Uani 1 1 d .
H12A H -0.0849 -0.6347 0.3253 0.133 Uiso 1 1 calc R
O7 O -0.2245(6) -0.3316(6) 0.1704(4) 0.097(2) Uani 0.50 1 d P
C3 C 0.4778(5) -0.2415(7) 0.0684(4) 0.120(2) Uani 1 1 d .
H3A H 0.5632 -0.2885 0.0815 0.144 Uiso 1 1 calc R
C14 C 0.1620(6) -0.4883(4) 0.2674(4) 0.0922(15) Uani 1 1 d .
C5 C 0.3408(5) -0.0840(7) -0.0340(3) 0.1071(19) Uani 1 1 d .
H5A H 0.3352 -0.0210 -0.0897 0.128 Uiso 1 1 calc R
C4 C 0.4686(6) -0.1507(9) -0.0152(4) 0.156(4) Uani 1 1 d .
H4A H 0.5480 -0.1347 -0.0585 0.188 Uiso 1 1 calc R
O3 O -0.3031(4) -0.4225(4) 0.5183(3) 0.1129(14) Uani 1 1 d .
C23 C 0.5882(4) -0.2427(4) 0.4083(3) 0.0681(10) Uani 1 1 d .
H23A H 0.6420 -0.2620 0.3572 0.082 Uiso 1 1 calc R
C24 C 0.6038(4) -0.3149(4) 0.4998(3) 0.0821(14) Uani 1 1 d .
C25 C 0.5232(5) -0.2880(5) 0.5751(3) 0.0871(15) Uani 1 1 d .
H25A H 0.5367 -0.3396 0.6343 0.105 Uiso 1 1 calc R
C10 C -0.1935(5) -0.4373(4) 0.4513(4) 0.0896(16) Uani 1 1 d .
C11 C -0.1945(7) -0.5404(5) 0.4130(5) 0.115(2) Uani 1 1 d .
H11A H -0.2708 -0.5933 0.4292 0.139 Uiso 1 1 calc R
O8 O -0.0458(18) -0.3310(12) 0.1133(11) 0.392(8) Uani 1 1 d .
O9 O 0.340(2) -0.3316(14) 0.8084(8) 0.259(6) Uani 1 1 d .
C29 C 0.192(2) -0.418(2) 0.9497(13) 0.43(2) Uani 1 1 d .
H29A H 0.0917 -0.4092 0.9448 0.650 Uiso 1 1 calc R
H29B H 0.2139 -0.3727 0.9929 0.650 Uiso 1 1 calc R
H29C H 0.2212 -0.5080 0.9713 0.650 Uiso 1 1 calc R
C30 C 0.259(5) -0.370(2) 0.8692(17) 0.43(3) Uani 1 1 d .
O6' O -0.1078(15) -0.1735(15) 0.1231(19) 0.236(9) Uani 0.50 1 d P
O7' O -0.158(2) -0.241(2) 0.0268(10) 0.239(9) Uani 0.50 1 d P

loop_
_atom_site_aniso_label
_atom_site_aniso_U_11
_atom_site_aniso_U_22
_atom_site_aniso_U_33
_atom_site_aniso_U_23
_atom_site_aniso_U_13
_atom_site_aniso_U_12
Cd1 0.0483(2) 0.0724(3) 0.0446(2) -0.00874(15) -0.01539(13) 0.00414(15)
O5 0.0765(16) 0.0745(16) 0.0445(13) -0.0013(11) -0.0095(11) 0.0032(13)
N4 0.0650(16) 0.0568(15) 0.0411(13) -0.0073(11) -0.0160(12) -0.0137(13)
O4 0.094(2) 0.101(2) 0.0512(14) -0.0270(14) -0.0055(14) -0.0185(17)
O1 0.0726(17) 0.0708(17) 0.095(2) -0.0127(15) -0.0212(15) -0.0241(14)
C16 0.0599(19) 0.0569(18) 0.0436(16) -0.0105(13) -0.0103(14) 0.0145(14)
N3 0.0466(15) 0.107(2) 0.0451(14) -0.0148(15) -0.0076(12) 0.0022(15)
N2 0.088(2) 0.0485(17) 0.085(2) 0.0029(15) -0.0386(19) 0.0041(15)
N1 0.0546(16) 0.083(2) 0.0517(15) -0.0135(14) -0.0155(13) 0.0103(14)
C1 0.0574(19) 0.067(2) 0.061(2) -0.0112(16) -0.0132(16) 0.0122(16)
C21 0.0554(17) 0.0568(18) 0.0460(17) -0.0010(13) -0.0184(14) -0.0150(14)
C15 0.0551(18) 0.069(2) 0.0425(15) -0.0081(14) -0.0065(13) 0.0057(15)
C20 0.086(2) 0.0491(18) 0.0501(17) -0.0093(14) -0.0151(16) -0.0034(16)
C22 0.0593(19) 0.066(2) 0.0499(17) 0.0056(14) -0.0240(15) -0.0246(16)
C2 0.061(2) 0.075(2) 0.072(2) -0.0211(18) -0.0253(18) 0.0191(17)
C28 0.071(2) 0.077(2) 0.0435(16) -0.0132(16) -0.0129(16) -0.0295(19)
C8 0.067(2) 0.0481(18) 0.080(2) 0.0094(16) -0.040(2) -0.0101(16)
C7 0.066(2) 0.0497(19) 0.072(2) 0.0047(16) -0.0327(18) -0.0041(16)
C27 0.071(2) 0.073(2) 0.0457(17) 0.0006(15) -0.0219(16) -0.0327(18)
C26 0.091(3) 0.099(3) 0.0461(18) 0.0073(18) -0.0252(18) -0.050(3)
C9 0.069(2) 0.056(2) 0.091(3) 0.0208(19) -0.041(2) -0.0122(18)
O2 0.198(5) 0.064(2) 0.151(4) -0.034(2) -0.047(3) 0.019(3)
N5 0.083(3) 0.073(3) 0.140(4) -0.017(3) -0.045(3) 0.012(2)
C17 0.066(2) 0.111(3) 0.0451(18) -0.0245(19) -0.0069(16) 0.013(2)
C6 0.075(3) 0.080(3) 0.091(3) -0.005(2) -0.031(2) 0.025(2)
C18 0.049(2) 0.173(5) 0.049(2) -0.020(2) -0.0002(16) 0.001(2)
C13 0.108(4) 0.046(2) 0.112(4) 0.005(2) -0.065(3) -0.011(2)
O6 0.083(4) 0.064(4) 0.063(4) 0.008(3) -0.026(3) -0.027(3)
C19 0.047(2) 0.171(5) 0.055(2) -0.020(3) -0.0096(16) -0.008(2)
C12 0.135(5) 0.064(3) 0.136(5) 0.003(3) -0.069(4) -0.033(3)
O7 0.059(3) 0.091(4) 0.096(4) 0.065(3) -0.015(3) -0.033(3)
C3 0.064(3) 0.182(6) 0.095(4) -0.015(4) -0.018(3) 0.048(3)
C14 0.120(4) 0.052(2) 0.102(4) -0.005(2) -0.047(3) 0.013(2)
C5 0.058(2) 0.180(5) 0.060(2) 0.000(3) -0.0074(19) 0.019(3)
C4 0.068(3) 0.275(10) 0.082(4) 0.010(5) -0.002(3) 0.050(4)
O3 0.0705(19) 0.106(2) 0.121(3) 0.057(2) -0.0344(19) -0.0167(17)
C23 0.0534(19) 0.071(2) 0.069(2) 0.0126(17) -0.0254(16) -0.0181(17)
C24 0.058(2) 0.084(3) 0.087(3) 0.030(2) -0.036(2) -0.032(2)
C25 0.078(3) 0.101(3) 0.066(2) 0.035(2) -0.039(2) -0.046(2)
C10 0.064(2) 0.077(3) 0.105(3) 0.037(2) -0.043(2) -0.019(2)
C11 0.100(4) 0.079(3) 0.157(6) 0.026(3) -0.074(4) -0.045(3)
O8 0.53(2) 0.243(12) 0.420(19) -0.085(12) -0.220(16) 0.140(14)
O9 0.390(15) 0.210(9) 0.185(11) -0.052(8) -0.066(11) -0.021(9)
C29 0.60(4) 0.46(3) 0.34(2) -0.30(3) 0.31(3) -0.38(3)
C30 0.96(10) 0.166(17) 0.23(3) -0.117(19) -0.26(4) 0.08(3)
O6' 0.138(10) 0.150(11) 0.46(3) -0.128(16) -0.037(14) -0.051(9)
O7' 0.29(2) 0.27(2) 0.101(10) 0.035(11) -0.012(11) 0.042(17)

loop_
_atom_type_symbol
_atom_type_description
_atom_type_scat_dispersion_real
_atom_type_scat_dispersion_imag
_atom_type_scat_source
C C 0.0033 0.0016 'International Tables Vol C Tables 4.2.6.8 and 6.1.1.4'
H H 0.0000 0.0000 'International Tables Vol C Tables 4.2.6.8 and 6.1.1.4'
N N 0.0061 0.0033 'International Tables Vol C Tables 4.2.6.8 and 6.1.1.4'
O O 0.0106 0.0060 'International Tables Vol C Tables 4.2.6.8 and 6.1.1.4'
Cd Cd -0.8075 1.2024 'International Tables Vol C Tables 4.2.6.8 and 6.1.1.4'

loop_
_geom_angle_atom_site_label_1
_geom_angle_atom_site_label_2
_geom_angle_atom_site_label_3
_geom_angle
_geom_angle_site_symmetry_1
_geom_angle_site_symmetry_3
O6' Cd1 O6' 180.0(16) 2 .
O6' Cd1 N3 111.7(5) 2 .
O6' Cd1 N3 68.3(5) . .
O6' Cd1 N3 68.3(5) 2 2
O6' Cd1 N3 111.7(5) . 2
N3 Cd1 N3 180.0(2) . 2
O6' Cd1 N1 90.8(4) 2 .
O6' Cd1 N1 89.2(4) . .
N3 Cd1 N1 86.12(10) . .
N3 Cd1 N1 93.88(10) 2 .
O6' Cd1 N1 89.2(4) 2 2
O6' Cd1 N1 90.8(4) . 2
N3 Cd1 N1 93.88(10) . 2
N3 Cd1 N1 86.12(10) 2 2
N1 Cd1 N1 180.0(2) . 2
O6' Cd1 O6 25.8(5) 2 2
O6' Cd1 O6 154.2(5) . 2
N3 Cd1 O6 89.3(2) . 2
N3 Cd1 O6 90.7(2) 2 2
N1 Cd1 O6 76.1(2) . 2
N1 Cd1 O6 103.9(2) 2 2
O6' Cd1 O6 154.2(5) 2 .
O6' Cd1 O6 25.8(5) . .
N3 Cd1 O6 90.7(2) . .
N3 Cd1 O6 89.3(2) 2 .
N1 Cd1 O6 103.9(2) . .
N1 Cd1 O6 76.1(2) 2 .
O6 Cd1 O6 180.0(4) 2 .
C21 N4 C28 112.1(3) . .
C21 N4 C20 124.1(3) . .
C28 N4 C20 123.7(3) . .
C15 C16 C17 116.7(3) . .
C15 C16 C20 121.2(3) . .
C17 C16 C20 122.0(3) . .
C15 N3 C19 117.8(3) . .
C15 N3 Cd1 121.5(2) . .
C19 N3 Cd1 120.1(3) . .
C14 N2 C7 112.3(4) . .
C14 N2 C6 123.5(4) . .
C7 N2 C6 124.2(4) . .
C5 N1 C1 117.8(3) . .
C5 N1 Cd1 124.7(3) . .
C1 N1 Cd1 117.5(2) . .
N1 C1 C2 124.4(4) . .
O5 C21 N4 125.6(3) . .
O5 C21 C22 128.6(3) . .
N4 C21 C22 105.8(3) . .
N3 C15 C16 124.1(3) . .
N4 C20 C16 111.9(3) . .
C27 C22 C23 123.3(3) . .
C27 C22 C21 107.4(3) . .
C23 C22 C21 129.3(4) . .
C3 C2 C1 117.1(4) . .
C3 C2 C6 120.2(4) . .
C1 C2 C6 122.7(4) . .
O4 C28 N4 124.3(4) . .
O4 C28 C27 130.0(3) . .
N4 C28 C27 105.7(3) . .
C9 C8 C13 122.6(4) . .
C9 C8 C7 129.7(4) . .
C13 C8 C7 107.7(4) . .
O1 C7 N2 125.2(4) . .
O1 C7 C8 128.7(4) . .
N2 C7 C8 106.2(3) . .
C22 C27 C26 120.3(4) . .
C22 C27 C28 109.0(3) . .
C26 C27 C28 130.8(4) . .
C25 C26 C27 117.4(4) . .
C8 C9 C10 116.2(5) . .
O6 N5 O6' 56.9(12) . .
O6 N5 O7 133.4(6) . .
O6' N5 O7 122.8(14) . .
O6 N5 O8 124.6(11) . .
O6' N5 O8 104.6(12) . .
O7 N5 O8 101.4(10) . .
O6 N5 O7' 52.6(10) . .
O6' N5 O7' 105.5(16) . .
O7 N5 O7' 121.3(12) . .
O8 N5 O7' 96.2(13) . .
C18 C17 C16 120.0(3) . .
N2 C6 C2 113.1(3) . .
C17 C18 C19 119.0(4) . .
C8 C13 C12 120.7(6) . .
C8 C13 C14 108.4(4) . .
C12 C13 C14 130.9(5) . .
O6' O6 O7' 124.1(15) . .
O6' O6 N5 60.1(9) . .
O7' O6 N5 70.0(9) . .
O6' O6 Cd1 81.4(10) . .
O7' O6 Cd1 117.6(12) . .
N5 O6 Cd1 130.4(5) . .
N3 C19 C18 122.4(4) . .
C11 C12 C13 117.9(6) . .
C2 C3 C4 119.8(4) . .
O2 C14 N2 125.6(6) . .
O2 C14 C13 128.9(5) . .
N2 C14 C13 105.5(4) . .
N1 C5 C4 121.6(5) . .
C3 C4 C5 119.2(5) . .
C24 O3 C10 119.1(3) 1_455 .
C22 C23 C24 115.0(4) . .
O3 C24 C25 116.0(4) 1_655 .
O3 C24 C23 121.2(5) 1_655 .
C25 C24 C23 122.7(4) . .
C24 C25 C26 121.3(4) . .
C11 C10 C9 121.9(6) . .
C11 C10 O3 117.9(5) . .
C9 C10 O3 120.0(5) . .
C12 C11 C10 120.7(5) . .
C29 C30 O9 167(5) . .
O6 O6' N5 63.0(10) . .
O6 O6' O7' 28.0(9) . .
N5 O6' O7' 40.2(10) . .
O6 O6' Cd1 72.8(13) . .
N5 O6' Cd1 125.7(18) . .
O7' O6' Cd1 86.9(13) . .
O6 O7' N5 57.4(11) . .
O6 O7' O6' 27.9(10) . .
N5 O7' O6' 34.3(8) . .

loop_
_geom_bond_atom_site_label_1
_geom_bond_atom_site_label_2
_geom_bond_distance
_geom_bond_site_symmetry_2
Cd1 O6' 2.45(2) 2
Cd1 O6' 2.45(2) .
Cd1 N3 2.352(3) .
Cd1 N3 2.352(3) 2
Cd1 N1 2.362(3) .
Cd1 N1 2.362(3) 2
Cd1 O6 2.365(6) 2
Cd1 O6 2.365(6) .
O5 C21 1.202(4) .
N4 C21 1.385(5) .
N4 C28 1.398(4) .
N4 C20 1.452(4) .
O4 C28 1.210(5) .
O1 C7 1.197(4) .
C16 C15 1.376(5) .
C16 C17 1.395(5) .
C16 C20 1.510(5) .
N3 C15 1.337(5) .
N3 C19 1.342(5) .
N2 C14 1.392(6) .
N2 C7 1.385(6) .
N2 C6 1.444(6) .
N1 C5 1.319(5) .
N1 C1 1.330(4) .
C1 C2 1.371(5) .
C21 C22 1.497(4) .
C22 C27 1.382(6) .
C22 C23 1.372(6) .
C2 C3 1.350(7) .
C2 C6 1.497(6) .
C28 C27 1.472(6) .
C8 C9 1.356(6) .
C8 C13 1.381(6) .
C8 C7 1.494(5) .
C27 C26 1.398(5) .
C26 C25 1.370(7) .
C9 C10 1.393(6) .
O2 C14 1.189(7) .
N5 O6 1.147(8) .
N5 O6' 1.116(12) .
N5 O7 1.197(7) .
N5 O8 1.136(13) .
N5 O7' 1.279(16) .
C17 C18 1.370(6) .
C18 C19 1.372(6) .
C13 C12 1.377(7) .
C13 C14 1.496(8) .
O6 O6' 1.08(2) .
O6 O7' 1.08(2) .
C12 C11 1.366(9) .
C3 C4 1.377(8) .
C5 C4 1.373(7) .
O3 C24 1.380(6) 1_455
O3 C10 1.386(7) .
C23 C24 1.405(5) .
C24 O3 1.380(6) 1_655
C24 C25 1.370(7) .
C10 C11 1.381(9) .
O9 C30 1.13(5) .
C29 C30 1.29(3) .
O6' O7' 1.91(3) .
